data_9016697
loop_
_publ_author_name
'Gasperin, M.'

_publ_section_title
;
 Un niobate de thallium de type 'bronze hexagonal' excedentaire en cations
;
_journal_issue 7
_journal_name_full 'Acta Crystallographica, Section B'
_journal_page_first 2306
_journal_page_last 2308
_journal_paper_doi 10.1107/S0567740877008309
_journal_volume 33
_journal_year 1977
_chemical_formula_sum 'Nb3.09 O8.222 Tl'
_space_group_IT_number 20
_symmetry_space_group_name_Hall 'C 2c 2'
_symmetry_space_group_name_H-M 'C 2 2 21'
_cell_angle_alpha 90
_cell_angle_beta 90
_cell_angle_gamma 90
_cell_length_a 7.551
_cell_length_b 13.005
_cell_length_c 7.734
_cell_formula_units_Z 4
_cell_volume 759.485
_database_code_amcsd 0009597
_exptl_crystal_density_diffrn 5.449
_cod_duplicate_entry 1001010
_cod_original_formula_sum 'Tl Nb3.09 O8.222'
_cod_database_code 9016697
_amcsd_formula_title TlNb3.09O8.22

loop_
_space_group_symop_operation_xyz
x,y,z
1/2+x,1/2+y,z
-x,y,1/2-z
1/2-x,1/2+y,1/2-z
x,-y,-z
1/2+x,1/2-y,-z
-x,-y,1/2+z
1/2-x,1/2-y,1/2+z

loop_
_atom_site_label
_atom_site_fract_x
_atom_site_fract_y
_atom_site_fract_z
_atom_site_occupancy
Tl1 0.06660 0.00540 0.26250 0.16000
Tl2 0.02800 -0.02570 0.25990 0.24000
Tl3 0.03030 0.03400 0.22330 0.10000
Nb1 0.50340 0.00000 0.00000 1.00000
Nb2 0.24970 0.24810 0.00090 1.00000
Nb3 0.00000 0.34280 0.25000 0.09000
O1 0.00000 0.53150 0.25000 0.40600
O2 0.79360 0.22000 0.25180 0.90800
O3 0.49760 0.28450 0.05260 1.00000
O4 0.18020 0.39520 0.03410 1.00000
O5 0.18880 0.39510 0.45450 1.00000

loop_
_cod_related_entry_id
_cod_related_entry_database
_cod_related_entry_code
1 AMCSD 0009597
